data_7245373
loop_
_publ_author_name
'Peloquin, Andrew J.'
'McMillen, Colin'
'Pennington, William'

_publ_section_title
;
 Isolation of unique heterocycles formed from pyridine-thiocarboxamides as
 diiodine, iodide, or polyiodide salts
;
_journal_name_full CrystEngComm
_journal_paper_doi 10.1039/D2CE00904H
_journal_year 2022
_chemical_formula_moiety '2(Bi4 I14), 2(C12 H10 N4 S), 4(C2 H3 N)'
_chemical_formula_sum 'C32 H32 Bi8 I28 N12 S2'
_chemical_formula_weight 5873.85
_space_group_crystal_system monoclinic
_space_group_IT_number 14
_space_group_name_Hall '-P 2ybc'
_space_group_name_H-M_alt 'P 1 21/c 1'
_atom_sites_solution_hydrogens mixed
_atom_sites_solution_primary dual
_audit_creation_date 2022-03-14
_audit_creation_method
;
Olex2 1.5
(compiled 2021.12.09 svn.r5202d8cf for OlexSys, GUI svn.r6439)
;
_audit_update_record
;
2022-06-27 deposited with the CCDC.	2022-08-18 downloaded from the CCDC.
;
_cell_angle_alpha 90
_cell_angle_beta 90.697(2)
_cell_angle_gamma 90
_cell_formula_units_Z 4
_cell_length_a 21.2030(12)
_cell_length_b 11.4331(5)
_cell_length_c 40.625(2)
_cell_measurement_reflns_used 9246
_cell_measurement_temperature 100.00
_cell_measurement_theta_max 28.31
_cell_measurement_theta_min 2.51
_cell_volume 9847.4(9)
_computing_cell_refinement 'SAINT V8.38A (Bruker AXS Inc., 2017)'
_computing_data_collection 'APEX3 v2017.3-0 (Bruker AXS Inc., 2017)'
_computing_data_reduction 'SAINT V8.38A (Bruker AXS Inc., 2017)'
_computing_molecular_graphics 'Olex2 1.5 (Dolomanov et al., 2009)'
_computing_publication_material 'Olex2 1.5 (Dolomanov et al., 2009)'
_computing_structure_refinement 'SHELXL 2018/3 (Sheldrick, 2015<i>b</i>)'
_computing_structure_solution 'SHELXT 2018/2 (Sheldrick, 2015<i>a</i>)'
_diffrn_ambient_temperature 100.00
_diffrn_measured_fraction_theta_full 0.999
_diffrn_measured_fraction_theta_max 0.999
_diffrn_measurement_device_type 'Bruker D8 Venture Photon 2'
_diffrn_measurement_method '\f and \w scans'
_diffrn_radiation_type MoK\a
_diffrn_radiation_wavelength 0.71073
_diffrn_reflns_av_R_equivalents 0.0760
_diffrn_reflns_av_unetI/netI 0.0405
_diffrn_reflns_Laue_measured_fraction_full 0.999
_diffrn_reflns_Laue_measured_fraction_max 0.999
_diffrn_reflns_limit_h_max 28
_diffrn_reflns_limit_h_min -27
_diffrn_reflns_limit_k_max 15
_diffrn_reflns_limit_k_min -15
_diffrn_reflns_limit_l_max 54
_diffrn_reflns_limit_l_min -54
_diffrn_reflns_number 199003
_diffrn_reflns_point_group_measured_fraction_full 0.999
_diffrn_reflns_point_group_measured_fraction_max 0.999
_diffrn_reflns_theta_full 25.242
_diffrn_reflns_theta_max 28.331
_diffrn_reflns_theta_min 1.850
_diffrn_source 'Incoatec I\mS'
_diffrn_source_current 1.0
_diffrn_source_power 0.05
_diffrn_source_voltage 50.0
_diffrn_standards_number 0
_exptl_absorpt_coefficient_mu 23.093
_exptl_absorpt_correction_T_max 0.7457
_exptl_absorpt_correction_T_min 0.5429
_exptl_absorpt_correction_type multi-scan
_exptl_absorpt_process_details 'SADABS v2016/2 (Bruker AXS Inc., 2017)'
_exptl_crystal_colour orange
_exptl_crystal_colour_primary orange
_exptl_crystal_density_diffrn 3.962
_exptl_crystal_density_meas ?
_exptl_crystal_density_method 'not measured'
_exptl_crystal_description block
_exptl_crystal_F_000 9952
_exptl_crystal_size_max 0.143
_exptl_crystal_size_mid 0.138
_exptl_crystal_size_min 0.119
_exptl_transmission_factor_max 'not measured'
_exptl_transmission_factor_min 'not measured'
_refine_diff_density_max 1.421
_refine_diff_density_min -1.502
_refine_diff_density_rms 0.279
_refine_ls_extinction_method none
_refine_ls_goodness_of_fit_ref 1.058
_refine_ls_hydrogen_treatment mixed
_refine_ls_matrix_type full
_refine_ls_number_parameters 792
_refine_ls_number_reflns 24538
_refine_ls_number_restraints 31
_refine_ls_restrained_S_all 1.058
_refine_ls_R_factor_all 0.0453
_refine_ls_R_factor_gt 0.0317
_refine_ls_shift/su_max 0.004
_refine_ls_shift/su_mean 0.000
_refine_ls_structure_factor_coef Fsqd
_refine_ls_weighting_details 'w=1/[\s^2^(Fo^2^)+66.5860P] where P=(Fo^2^+2Fc^2^)/3'
_refine_ls_weighting_scheme calc
_refine_ls_wR_factor_gt 0.0531
_refine_ls_wR_factor_ref 0.0570
_reflns_Friedel_coverage 0.000
_reflns_number_gt 20377
_reflns_number_total 24538
_reflns_threshold_expression 'I > 2\s(I)'
_cod_data_source_file d2ce00904h2.cif
_cod_data_source_block mo_d8_5784_6mar22_ajp2_0m
_cod_depositor_comments
;
The following automatic conversions were performed:

data item '_exptl_crystal_density_meas' value 'not measured' was
changed to '?' -- the value is perceived as not measured.

Automatic conversion script
Id: cif_fix_values 7556 2019-12-06 15:28:31Z antanas 
;
_cod_database_code 7245373
_shelx_shelxl_version_number 2018/3
_shelx_space_group_comment
;
The symmetry employed for this shelxl refinement is uniquely defined
by the following loop, which should always be used as a source of
symmetry information in preference to the above space-group names.
They are only intended as comments.
;
_shelx_estimated_absorpt_t_max 0.170
_shelx_estimated_absorpt_t_min 0.137
_olex2_refinement_description
;
1. Restrained distances
 HN4-N4
 0.86 with sigma of 0.02
 HN1-N1
 0.86 with sigma of 0.02
 N8-HN8
 0.86 with sigma of 0.02
 N1-C5 \\sim N1-C4
 with sigma of 0.02
 C13-N7B \\sim C19-N7A
 with sigma of 0.02
 C13-S2A \\sim C19-S2B
 with sigma of 0.02
 C1-N3A \\sim C7-N3B
 with sigma of 0.02
2. Uiso/Uaniso restraints and constraints
S2A \\sim N7A: within 2A with sigma of 0.001 and sigma for terminal atoms of
0.002 within 2A
S1A \\sim N3A: within 2A with sigma of 0.001 and sigma for terminal atoms of
0.002 within 2A
S1B \\sim N3B: within 2A with sigma of 0.01 and sigma for terminal atoms of
0.02 within 2A
N7B \\sim S2B: within 2A with sigma of 0.01 and sigma for terminal atoms of
0.02 within 2A
3. Others
 Sof(S1B)=Sof(N3B)=1-FVAR(1)
 Sof(S1A)=Sof(N3A)=FVAR(1)
 Sof(N7B)=Sof(S2B)=1-FVAR(2)
 Sof(S2A)=Sof(N7A)=FVAR(2)
4.a Aromatic/amide H refined with riding coordinates:
 C3(H3), C4(H4A), C5(H5), C6(H6), C9(H9), C10(H10), C11(H11), C12(H12),
 N5(HN5), C15(H15), C16(H16), C17(H17), C18(H18), C21(H21), C22(H22), C23(H23),
 C24(H24)
4.b Idealised Me refined as rotating group:
 C26(H26A,H26B,H26C), C30(H30A,H30B,H30C), C28(H28A,H28B,H28C), C32(H32A,H32B,
 H32C)
;
_olex2_submission_special_instructions 'No special instructions were received'

loop_
_space_group_symop_operation_xyz
'x, y, z'
'-x, y+1/2, -z+1/2'
'-x, -y, -z'
'x, -y-1/2, z-1/2'

loop_
_atom_site_label
_atom_site_type_symbol
_atom_site_fract_x
_atom_site_fract_y
_atom_site_fract_z
_atom_site_U_iso_or_equiv
_atom_site_adp_type
_atom_site_occupancy
_atom_site_site_symmetry_order
_atom_site_calc_flag
_atom_site_refinement_flags_posn
_atom_site_refinement_flags_adp
_atom_site_refinement_flags_occupancy
_atom_site_disorder_assembly
_atom_site_disorder_group
Bi1 Bi 0.41137(2) 0.25343(2) 0.68338(2) 0.01321(5) Uani 1 1 d . . . . .
Bi2 Bi 0.40631(2) 0.12285(2) 0.57590(2) 0.01232(5) Uani 1 1 d . . . . .
Bi3 Bi 0.39564(2) -0.03574(2) 0.47411(2) 0.01187(5) Uani 1 1 d . . . . .
Bi4 Bi 0.39165(2) -0.17939(2) 0.36662(2) 0.01274(5) Uani 1 1 d . . . . .
Bi5 Bi 0.09899(2) 0.26604(2) 0.31278(2) 0.01382(6) Uani 1 1 d . . . . .
Bi6 Bi 0.09830(2) 0.39439(2) 0.42178(2) 0.01190(5) Uani 1 1 d . . . . .
Bi7 Bi 0.10299(2) 0.54649(2) 0.52646(2) 0.01202(5) Uani 1 1 d . . . . .
Bi8 Bi 0.10425(2) 0.70232(2) 0.63304(2) 0.01243(5) Uani 1 1 d . . . . .
I1 I 0.37509(2) 0.12977(4) 0.74216(2) 0.01759(10) Uani 1 1 d . . . . .
I2 I 0.47109(3) 0.45133(4) 0.71479(2) 0.02124(11) Uani 1 1 d . . . . .
I3 I 0.29520(2) 0.37497(4) 0.66959(2) 0.02331(11) Uani 1 1 d . . . . .
I4 I 0.47465(2) 0.32780(4) 0.61036(2) 0.01374(9) Uani 1 1 d . . . . .
I5 I 0.35961(2) 0.02673(4) 0.63900(2) 0.02119(11) Uani 1 1 d . . . . .
I6 I 0.30020(2) 0.26792(4) 0.56036(2) 0.02166(11) Uani 1 1 d . . . . .
I7 I 0.46962(2) 0.18724(4) 0.50672(2) 0.01330(9) Uani 1 1 d . . . . .
I8 I 0.34823(2) -0.09974(4) 0.54382(2) 0.01758(10) Uani 1 1 d . . . . .
I9 I 0.28228(2) 0.09116(4) 0.46217(2) 0.02114(11) Uani 1 1 d . . . . .
I10 I 0.46201(2) 0.03925(4) 0.41037(2) 0.01339(9) Uani 1 1 d . . . . .
I11 I 0.34599(2) -0.25237(4) 0.44303(2) 0.01474(9) Uani 1 1 d . . . . .
I12 I 0.28163(2) -0.03414(4) 0.35956(2) 0.01779(10) Uani 1 1 d . . . . .
I13 I 0.45433(2) -0.09059(4) 0.30813(2) 0.01593(9) Uani 1 1 d . . . . .
I14 I 0.34304(2) -0.38814(4) 0.33647(2) 0.02414(11) Uani 1 1 d . . . . .
I15 I 0.03617(3) 0.39797(4) 0.26193(2) 0.02390(11) Uani 1 1 d . . . . .
I16 I 0.12316(2) 0.06192(4) 0.27370(2) 0.02435(11) Uani 1 1 d . . . . .
I17 I 0.21704(2) 0.38006(5) 0.30373(2) 0.02626(12) Uani 1 1 d . . . . .
I18 I 0.02669(2) 0.46826(4) 0.36098(2) 0.01277(9) Uani 1 1 d . . . . .
I19 I 0.14899(3) 0.18068(4) 0.39099(2) 0.02171(11) Uani 1 1 d . . . . .
I20 I 0.20180(2) 0.53842(4) 0.40284(2) 0.02036(10) Uani 1 1 d . . . . .
I21 I 0.15415(2) 0.32434(4) 0.49227(2) 0.01580(9) Uani 1 1 d . . . . .
I22 I 0.03061(2) 0.61183(4) 0.45846(2) 0.01245(9) Uani 1 1 d . . . . .
I23 I 0.21304(2) 0.67762(5) 0.51072(2) 0.02404(11) Uani 1 1 d . . . . .
I24 I 0.03349(2) 0.75696(4) 0.55734(2) 0.01473(9) Uani 1 1 d . . . . .
I25 I 0.15242(2) 0.46818(4) 0.59158(2) 0.01527(9) Uani 1 1 d . . . . .
I26 I 0.21265(2) 0.83993(4) 0.61762(2) 0.02260(11) Uani 1 1 d . . . . .
I27 I 0.15694(2) 0.59569(4) 0.69055(2) 0.02061(10) Uani 1 1 d . . . . .
I28 I 0.03967(2) 0.89093(4) 0.66885(2) 0.01919(10) Uani 1 1 d . . . . .
N1 N 1.1070(3) 0.4456(6) 0.03935(18) 0.0269(16) Uani 1 1 d D . . . .
HN1 H 1.115(4) 0.471(6) 0.0198(9) 0.02(2) Uiso 1 1 d D . . . .
N2 N 0.9980(3) 0.3008(5) 0.14017(17) 0.0183(14) Uani 1 1 d . . . . .
N4 N 0.8267(3) 0.2198(6) 0.22110(18) 0.0216(14) Uani 1 1 d D . . . .
HN4 H 0.795(3) 0.208(7) 0.2336(18) 0.026 Uiso 1 1 d D U . . .
C1 C 1.0593(4) 0.3041(6) 0.1307(2) 0.0218(17) Uani 1 1 d D . . . .
C2 C 1.0765(4) 0.3551(6) 0.0990(2) 0.0197(16) Uani 1 1 d . . . . .
C3 C 1.1400(4) 0.3667(7) 0.0901(2) 0.0246(18) Uani 1 1 d . . . . .
H3 H 1.172727 0.341942 0.104665 0.029 Uiso 1 1 calc R U . . .
C4 C 1.1544(4) 0.4142(7) 0.0600(2) 0.030(2) Uani 1 1 d D . . . .
H4A H 1.197148 0.424882 0.053862 0.036 Uiso 1 1 calc R U . . .
C5 C 1.0457(4) 0.4332(6) 0.0470(2) 0.0253(18) Uani 1 1 d D . . . .
H5 H 1.013815 0.454538 0.031558 0.030 Uiso 1 1 calc R U . . .
C6 C 1.0295(4) 0.3898(6) 0.0771(2) 0.0253(18) Uani 1 1 d . . . . .
H6 H 0.986341 0.383549 0.082943 0.030 Uiso 1 1 calc R U . . .
C7 C 0.9949(4) 0.2545(6) 0.1696(2) 0.0180(15) Uani 1 1 d D . . . .
C8 C 0.9356(3) 0.2391(6) 0.18760(19) 0.0181(16) Uani 1 1 d . . . . .
C9 C 0.8780(4) 0.2649(7) 0.1725(2) 0.0284(19) Uani 1 1 d . . . . .
H9 H 0.876487 0.289491 0.150165 0.034 Uiso 1 1 calc R U . . .
C10 C 0.8240(4) 0.2546(7) 0.1899(2) 0.0224(17) Uani 1 1 d . . . . .
H10 H 0.784457 0.272313 0.179868 0.027 Uiso 1 1 calc R U . . .
C11 C 0.8812(4) 0.1908(7) 0.2366(2) 0.0247(18) Uani 1 1 d . . . . .
H11 H 0.880810 0.164556 0.258816 0.030 Uiso 1 1 calc R U . . .
C12 C 0.9372(4) 0.1995(6) 0.2202(2) 0.0213(17) Uani 1 1 d . . . . .
H12 H 0.975960 0.179131 0.230638 0.026 Uiso 1 1 calc R U . . .
S1A S 1.06832(13) 0.2155(3) 0.18414(7) 0.0219(8) Uani 0.848(9) 1 d . U P A 1
N3A N 1.1036(6) 0.2636(10) 0.1510(3) 0.0219(9) Uani 0.848(9) 1 d D U P A 1
S1B S 1.1039(9) 0.2281(13) 0.1582(4) 0.024(4) Uani 0.152(9) 1 d . U P A 2
N3B N 1.0452(19) 0.205(5) 0.1834(14) 0.022(7) Uani 0.152(9) 1 d D U P A 2
N5 N 0.6399(3) 0.2337(6) 0.28756(19) 0.0277(16) Uani 1 1 d . . . . .
HN5 H 0.675219 0.225190 0.276644 0.033 Uiso 1 1 calc R U . . .
N6 N 0.4738(3) 0.3258(5) 0.36999(17) 0.0213(14) Uani 1 1 d . . . . .
N8 N 0.3777(4) 0.4577(6) 0.47497(19) 0.0272(16) Uani 1 1 d D . . . .
HN8 H 0.369(4) 0.487(6) 0.4938(10) 0.02(2) Uiso 1 1 d D . . . .
C13 C 0.4723(4) 0.2748(6) 0.3395(2) 0.0223(17) Uani 1 1 d D . . . .
C14 C 0.5315(4) 0.2581(6) 0.3214(2) 0.0214(17) Uani 1 1 d . . . . .
C15 C 0.5888(4) 0.2887(8) 0.3358(2) 0.034(2) Uani 1 1 d . . . . .
H15 H 0.590345 0.318617 0.357620 0.040 Uiso 1 1 calc R U . . .
C16 C 0.6431(4) 0.2755(8) 0.3183(2) 0.034(2) Uani 1 1 d . . . . .
H16 H 0.682696 0.295938 0.327875 0.040 Uiso 1 1 calc R U . . .
C17 C 0.5857(4) 0.2041(7) 0.2726(2) 0.0287(19) Uani 1 1 d . . . . .
H17 H 0.585847 0.175306 0.250704 0.034 Uiso 1 1 calc R U . . .
C18 C 0.5293(4) 0.2153(7) 0.2891(2) 0.0248(18) Uani 1 1 d . . . . .
H18 H 0.490358 0.194609 0.278885 0.030 Uiso 1 1 calc R U . . .
C19 C 0.4151(4) 0.3276(6) 0.3810(2) 0.0211(17) Uani 1 1 d D . . . .
C20 C 0.4014(3) 0.3738(6) 0.41380(19) 0.0169(15) Uani 1 1 d . . . . .
C21 C 0.4493(4) 0.4261(6) 0.4325(2) 0.0213(17) Uani 1 1 d . . . . .
H21 H 0.490866 0.432001 0.424187 0.026 Uiso 1 1 calc R U . . .
C22 C 0.4357(4) 0.4688(7) 0.4631(2) 0.0262(18) Uani 1 1 d . . . . .
H22 H 0.467620 0.506382 0.475834 0.031 Uiso 1 1 calc R U . . .
C23 C 0.3301(4) 0.4080(7) 0.4581(2) 0.030(2) Uani 1 1 d . . . . .
H23 H 0.289293 0.401605 0.467333 0.036 Uiso 1 1 calc R U . . .
C24 C 0.3421(4) 0.3666(7) 0.4271(2) 0.0272(19) Uani 1 1 d . . . . .
H24 H 0.308787 0.332340 0.414597 0.033 Uiso 1 1 calc R U . . .
S2A S 0.3988(4) 0.2359(13) 0.3291(3) 0.018(2) Uani 0.328(10) 1 d D U P B 3
N7A N 0.3698(14) 0.282(3) 0.3636(7) 0.018(2) Uani 0.328(10) 1 d D U P B 3
N7B N 0.4180(7) 0.237(2) 0.3275(6) 0.021(3) Uani 0.672(10) 1 d D U P B 4
S2B S 0.3620(2) 0.2678(3) 0.35387(10) 0.0247(11) Uani 0.672(10) 1 d D U P B 4
N9 N 1.1062(4) 0.5393(6) -0.02435(19) 0.0323(18) Uani 1 1 d . . . . .
C25 C 1.1297(4) 0.5861(7) -0.0451(2) 0.0227(17) Uani 1 1 d . . . . .
C26 C 1.1597(4) 0.6446(7) -0.0726(2) 0.0279(19) Uani 1 1 d . . . . .
H26A H 1.127325 0.671064 -0.088297 0.042 Uiso 1 1 calc R U . . .
H26B H 1.188293 0.590043 -0.083498 0.042 Uiso 1 1 calc R U . . .
H26C H 1.183695 0.712180 -0.064435 0.042 Uiso 1 1 calc R U . . .
N10 N 0.7570(3) 0.1140(6) 0.27642(19) 0.0287(16) Uani 1 1 d . . . . .
C29 C 0.7737(4) 0.0264(7) 0.2866(2) 0.0241(18) Uani 1 1 d . . . . .
C30 C 0.7986(4) -0.0832(8) 0.3006(3) 0.038(2) Uani 1 1 d . . . . .
H30A H 0.791961 -0.146989 0.284789 0.058 Uiso 1 1 calc R U . . .
H30B H 0.776558 -0.101056 0.321024 0.058 Uiso 1 1 calc R U . . .
H30C H 0.843813 -0.074507 0.305203 0.058 Uiso 1 1 calc R U . . .
N11 N 0.7147(3) 0.3534(6) 0.23762(17) 0.0236(15) Uani 1 1 d . . . . .
C27 C 0.7054(3) 0.4499(7) 0.2347(2) 0.0206(16) Uani 1 1 d . . . . .
C28 C 0.6942(4) 0.5758(6) 0.2314(2) 0.028(2) Uani 1 1 d . . . . .
H28A H 0.726334 0.610014 0.217157 0.043 Uiso 1 1 calc R U . . .
H28B H 0.696368 0.612754 0.253114 0.043 Uiso 1 1 calc R U . . .
H28C H 0.652303 0.588898 0.221563 0.043 Uiso 1 1 calc R U . . .
N12 N 0.4004(4) 0.5560(6) 0.53795(19) 0.0310(17) Uani 1 1 d . . . . .
C31 C 0.3700(4) 0.5704(6) 0.5602(2) 0.0208(16) Uani 1 1 d . . . . .
C32 C 0.3312(4) 0.5905(8) 0.5885(2) 0.0293(19) Uani 1 1 d . . . . .
H32A H 0.345243 0.539649 0.606598 0.044 Uiso 1 1 calc R U . . .
H32B H 0.287159 0.573039 0.582892 0.044 Uiso 1 1 calc R U . . .
H32C H 0.334933 0.672469 0.595325 0.044 Uiso 1 1 calc R U . . .

loop_
_atom_site_aniso_label
_atom_site_aniso_U_11
_atom_site_aniso_U_22
_atom_site_aniso_U_33
_atom_site_aniso_U_23
_atom_site_aniso_U_13
_atom_site_aniso_U_12
Bi1 0.01361(13) 0.01289(11) 0.01316(13) -0.00092(10) 0.00133(10) 0.00104(10)
Bi2 0.01080(12) 0.01363(11) 0.01254(13) -0.00131(10) 0.00012(10) -0.00018(10)
Bi3 0.01065(12) 0.01275(11) 0.01219(13) -0.00070(10) -0.00024(10) 0.00103(9)
Bi4 0.01103(13) 0.01404(12) 0.01318(13) 0.00024(10) 0.00092(10) -0.00103(10)
Bi5 0.01358(13) 0.01470(12) 0.01319(13) -0.00204(10) 0.00112(10) -0.00045(10)
Bi6 0.01130(13) 0.01278(11) 0.01163(13) -0.00058(10) 0.00031(10) 0.00096(9)
Bi7 0.01043(12) 0.01457(12) 0.01109(13) -0.00016(10) 0.00117(10) -0.00159(10)
Bi8 0.01094(13) 0.01365(11) 0.01272(13) -0.00021(10) 0.00058(10) -0.00061(9)
I1 0.0194(2) 0.0176(2) 0.0159(2) 0.00214(18) 0.00408(19) 0.00037(18)
I2 0.0292(3) 0.0134(2) 0.0210(3) -0.00169(18) -0.0024(2) -0.00385(19)
I3 0.0185(3) 0.0255(2) 0.0259(3) 0.0045(2) 0.0005(2) 0.0080(2)
I4 0.0135(2) 0.01238(19) 0.0153(2) 0.00053(17) -0.00076(18) -0.00205(16)
I5 0.0264(3) 0.0212(2) 0.0160(2) -0.00268(19) 0.0049(2) -0.0118(2)
I6 0.0124(2) 0.0206(2) 0.0319(3) -0.0043(2) -0.0036(2) 0.00379(18)
I7 0.0134(2) 0.01233(19) 0.0141(2) 0.00136(16) -0.00011(18) 0.00023(16)
I8 0.0230(3) 0.0158(2) 0.0139(2) -0.00127(18) 0.00304(19) -0.00754(18)
I9 0.0160(2) 0.0203(2) 0.0270(3) -0.0037(2) -0.0052(2) 0.00697(19)
I10 0.0135(2) 0.01263(19) 0.0140(2) 0.00218(17) 0.00016(18) 0.00007(16)
I11 0.0167(2) 0.01228(19) 0.0153(2) 0.00019(17) 0.00289(18) -0.00272(17)
I12 0.0135(2) 0.0221(2) 0.0179(2) -0.00066(19) 0.00141(19) 0.00343(18)
I13 0.0144(2) 0.0173(2) 0.0161(2) 0.00389(18) 0.00400(18) 0.00191(17)
I14 0.0221(3) 0.0162(2) 0.0342(3) -0.0043(2) -0.0009(2) -0.00585(19)
I15 0.0317(3) 0.0203(2) 0.0195(3) -0.0002(2) -0.0076(2) 0.0018(2)
I16 0.0218(3) 0.0203(2) 0.0310(3) -0.0116(2) 0.0024(2) 0.0013(2)
I17 0.0194(3) 0.0312(3) 0.0282(3) -0.0029(2) 0.0022(2) -0.0107(2)
I18 0.0131(2) 0.01212(19) 0.0131(2) 0.00129(16) -0.00054(17) 0.00086(16)
I19 0.0303(3) 0.0176(2) 0.0172(3) -0.00105(19) -0.0017(2) 0.0121(2)
I20 0.0150(2) 0.0219(2) 0.0243(3) -0.0008(2) 0.0031(2) -0.00465(19)
I21 0.0171(2) 0.0174(2) 0.0129(2) 0.00059(17) -0.00029(18) 0.00621(18)
I22 0.0123(2) 0.01203(19) 0.0131(2) 0.00087(16) 0.00077(17) 0.00001(16)
I23 0.0166(2) 0.0329(3) 0.0226(3) 0.0062(2) 0.0004(2) -0.0117(2)
I24 0.0162(2) 0.01191(19) 0.0161(2) 0.00099(17) 0.00067(18) 0.00035(17)
I25 0.0170(2) 0.0159(2) 0.0128(2) 0.00031(17) -0.00030(18) 0.00375(17)
I26 0.0161(2) 0.0214(2) 0.0304(3) 0.0010(2) 0.0057(2) -0.00535(19)
I27 0.0237(3) 0.0225(2) 0.0157(2) 0.00255(19) -0.0024(2) 0.0067(2)
I28 0.0169(2) 0.0137(2) 0.0271(3) -0.00225(19) 0.0054(2) 0.00093(18)
N1 0.036(4) 0.019(3) 0.026(4) 0.003(3) 0.007(3) 0.005(3)
N2 0.016(3) 0.011(3) 0.028(4) 0.000(3) -0.006(3) 0.000(2)
N4 0.012(3) 0.023(3) 0.030(4) 0.006(3) 0.001(3) 0.001(3)
C1 0.024(4) 0.017(3) 0.025(4) -0.007(3) -0.003(3) 0.002(3)
C2 0.018(4) 0.014(3) 0.027(4) -0.008(3) -0.002(3) 0.003(3)
C3 0.026(4) 0.023(4) 0.025(5) 0.002(3) 0.005(4) 0.002(3)
C4 0.028(5) 0.031(4) 0.033(5) 0.000(4) 0.007(4) 0.000(4)
C5 0.031(5) 0.014(3) 0.031(5) 0.001(3) -0.005(4) -0.004(3)
C6 0.028(5) 0.016(4) 0.032(5) -0.003(3) -0.002(4) -0.005(3)
C7 0.018(4) 0.014(3) 0.022(4) -0.005(3) -0.003(3) 0.001(3)
C8 0.015(4) 0.018(3) 0.022(4) -0.005(3) -0.003(3) 0.002(3)
C9 0.026(5) 0.034(4) 0.026(5) 0.003(4) 0.001(4) 0.007(4)
C10 0.022(4) 0.027(4) 0.018(4) -0.005(3) -0.002(3) 0.007(3)
C11 0.027(4) 0.023(4) 0.024(5) 0.004(3) 0.006(4) -0.002(3)
C12 0.020(4) 0.018(4) 0.026(5) 0.002(3) -0.004(3) 0.000(3)
S1A 0.0179(13) 0.0296(14) 0.0181(13) -0.0056(10) -0.0022(11) 0.0032(12)
N3A 0.0179(16) 0.0295(17) 0.0181(16) -0.0056(13) -0.0026(15) 0.0029(15)
S1B 0.021(7) 0.024(8) 0.027(10) -0.011(6) -0.002(7) 0.003(7)
N3B 0.021(12) 0.019(11) 0.027(13) -0.006(10) 0.000(11) 0.001(12)
N5 0.021(4) 0.025(3) 0.037(5) 0.010(3) 0.006(3) 0.002(3)
N6 0.016(3) 0.020(3) 0.028(4) 0.005(3) -0.003(3) 0.002(3)
N8 0.038(4) 0.019(3) 0.025(4) 0.007(3) 0.004(3) 0.010(3)
C13 0.019(4) 0.017(4) 0.030(5) 0.013(3) -0.005(3) -0.004(3)
C14 0.019(4) 0.016(3) 0.029(5) 0.006(3) 0.001(3) -0.006(3)
C15 0.029(5) 0.044(5) 0.028(5) 0.006(4) -0.006(4) -0.001(4)
C16 0.022(5) 0.044(5) 0.034(6) 0.006(4) 0.001(4) 0.001(4)
C17 0.035(5) 0.021(4) 0.029(5) 0.001(3) 0.001(4) 0.002(4)
C18 0.023(4) 0.024(4) 0.028(5) -0.003(3) 0.002(4) -0.003(3)
C19 0.025(4) 0.007(3) 0.032(5) 0.007(3) -0.003(4) -0.003(3)
C20 0.018(4) 0.013(3) 0.019(4) 0.009(3) -0.001(3) 0.001(3)
C21 0.022(4) 0.024(4) 0.018(4) 0.006(3) -0.004(3) -0.002(3)
C22 0.033(5) 0.019(4) 0.027(5) 0.003(3) -0.002(4) -0.004(3)
C23 0.019(4) 0.031(4) 0.041(6) 0.001(4) 0.001(4) 0.009(4)
C24 0.030(5) 0.019(4) 0.033(5) -0.002(3) -0.004(4) 0.000(3)
S2A 0.010(5) 0.027(4) 0.018(4) 0.000(3) -0.008(4) 0.001(4)
N7A 0.010(5) 0.027(4) 0.018(4) 0.000(3) -0.008(4) 0.001(4)
N7B 0.008(7) 0.016(5) 0.038(7) -0.003(5) -0.005(7) -0.001(6)
S2B 0.0179(19) 0.0219(18) 0.034(3) 0.0023(16) -0.0095(16) -0.0019(13)
N9 0.036(4) 0.029(4) 0.032(4) 0.004(3) 0.006(4) -0.001(3)
C25 0.016(4) 0.027(4) 0.024(4) -0.002(3) 0.005(3) 0.004(3)
C26 0.020(4) 0.032(4) 0.032(5) 0.006(4) 0.009(4) -0.003(3)
N10 0.024(4) 0.027(4) 0.035(4) 0.010(3) 0.002(3) 0.001(3)
C29 0.013(4) 0.033(4) 0.027(5) 0.001(4) 0.008(3) -0.006(3)
C30 0.026(5) 0.031(5) 0.058(7) 0.020(5) 0.006(5) 0.002(4)
N11 0.021(4) 0.029(4) 0.021(4) 0.007(3) 0.000(3) 0.008(3)
C27 0.012(4) 0.029(4) 0.020(4) 0.000(3) 0.005(3) 0.001(3)
C28 0.028(5) 0.019(4) 0.039(5) -0.008(4) 0.012(4) 0.007(3)
N12 0.031(4) 0.033(4) 0.030(4) -0.001(3) 0.004(3) 0.003(3)
C31 0.020(4) 0.020(4) 0.023(4) 0.002(3) -0.005(3) 0.000(3)
C32 0.023(4) 0.038(5) 0.026(5) -0.004(4) 0.000(4) -0.003(4)

loop_
_atom_type_symbol
_atom_type_description
_atom_type_scat_dispersion_real
_atom_type_scat_dispersion_imag
_atom_type_scat_source
C C 0.0033 0.0016 'International Tables Vol C Tables 4.2.6.8 and 6.1.1.4'
H H 0.0000 0.0000 'International Tables Vol C Tables 4.2.6.8 and 6.1.1.4'
Bi Bi -4.1077 10.2566 'International Tables Vol C Tables 4.2.6.8 and 6.1.1.4'
I I -0.4742 1.8119 'International Tables Vol C Tables 4.2.6.8 and 6.1.1.4'
N N 0.0061 0.0033 'International Tables Vol C Tables 4.2.6.8 and 6.1.1.4'
S S 0.1246 0.1234 'International Tables Vol C Tables 4.2.6.8 and 6.1.1.4'

loop_
_geom_angle_atom_site_label_1
_geom_angle_atom_site_label_2
_geom_angle_atom_site_label_3
_geom_angle
_geom_angle_site_symmetry_1
_geom_angle_site_symmetry_3
_geom_angle_publ_flag
I1 Bi1 I4 164.103(15) . . ?
I1 Bi1 I5 88.701(15) . . ?
I1 Bi1 I13 83.092(14) . 3_656 ?
I2 Bi1 I1 97.946(17) . . ?
I2 Bi1 I4 90.812(15) . . ?
I2 Bi1 I5 171.483(16) . . ?
I2 Bi1 I13 91.258(15) . 3_656 ?
I3 Bi1 I1 99.293(16) . . ?
I3 Bi1 I2 94.444(17) . . ?
I3 Bi1 I4 93.189(15) . . ?
I3 Bi1 I5 89.701(17) . . ?
I3 Bi1 I13 173.442(17) . 3_656 ?
I4 Bi1 I13 83.479(13) . 3_656 ?
I5 Bi1 I4 81.518(13) . . ?
I5 Bi1 I13 84.230(14) . 3_656 ?
I4 Bi2 I7 91.370(14) . . ?
I4 Bi2 I8 174.254(16) . . ?
I4 Bi2 I10 87.660(13) . 3_656 ?
I5 Bi2 I4 92.817(15) . . ?
I5 Bi2 I7 170.553(15) . . ?
I5 Bi2 I8 85.661(14) . . ?
I5 Bi2 I10 86.459(15) . 3_656 ?
I6 Bi2 I4 91.350(15) . . ?
I6 Bi2 I5 97.785(17) . . ?
I6 Bi2 I7 90.575(15) . . ?
I6 Bi2 I8 94.345(16) . . ?
I6 Bi2 I10 175.687(16) . 3_656 ?
I7 Bi2 I10 85.254(13) . 3_656 ?
I8 Bi2 I7 89.341(14) . . ?
I8 Bi2 I10 86.717(14) . 3_656 ?
I7 Bi3 I7 84.679(13) . 3_656 ?
I8 Bi3 I7 88.469(14) . . ?
I8 Bi3 I7 87.240(14) . 3_656 ?
I9 Bi3 I7 176.667(16) . 3_656 ?
I9 Bi3 I7 94.113(15) . . ?
I9 Bi3 I8 89.625(16) . . ?
I9 Bi3 I10 96.216(16) . . ?
I9 Bi3 I11 93.356(16) . . ?
I10 Bi3 I7 84.362(13) . . ?
I10 Bi3 I7 86.765(13) . 3_656 ?
I10 Bi3 I8 171.048(16) . . ?
I11 Bi3 I7 172.065(15) . . ?
I11 Bi3 I7 88.007(14) . 3_656 ?
I11 Bi3 I8 94.259(14) . . ?
I11 Bi3 I10 92.171(14) . . ?
I10 Bi4 I4 82.246(12) . 3_656 ?
I11 Bi4 I4 82.637(13) . 3_656 ?
I11 Bi4 I10 80.195(12) . . ?
I12 Bi4 I4 168.965(16) . 3_656 ?
I12 Bi4 I10 88.730(14) . . ?
I12 Bi4 I11 89.602(14) . . ?
I12 Bi4 I13 95.440(15) . . ?
I13 Bi4 I4 90.633(14) . 3_656 ?
I13 Bi4 I10 88.201(14) . . ?
I13 Bi4 I11 167.253(16) . . ?
I14 Bi4 I4 89.789(15) . 3_656 ?
I14 Bi4 I10 170.997(17) . . ?
I14 Bi4 I11 94.680(15) . . ?
I14 Bi4 I12 98.688(17) . . ?
I14 Bi4 I13 96.115(17) . . ?
I15 Bi5 I18 81.317(15) . . ?
I16 Bi5 I15 96.511(18) . . ?
I16 Bi5 I18 162.530(16) . . ?
I17 Bi5 I15 93.859(18) . . ?
I17 Bi5 I16 97.898(17) . . ?
I17 Bi5 I18 99.541(15) . . ?
I18 Bi6 I21 170.951(15) . . ?
I18 Bi6 I22 86.574(14) . . ?
I18 Bi6 I24 86.535(14) . 3_566 ?
I19 Bi6 I18 93.859(15) . . ?
I19 Bi6 I21 92.265(15) . . ?
I19 Bi6 I22 173.920(16) . . ?
I19 Bi6 I24 89.372(15) . 3_566 ?
I20 Bi6 I18 89.931(16) . . ?
I20 Bi6 I19 94.485(16) . . ?
I20 Bi6 I21 96.230(16) . . ?
I20 Bi6 I22 91.579(14) . . ?
I20 Bi6 I24 174.939(16) . 3_566 ?
I21 Bi6 I22 86.636(13) . . ?
I21 Bi6 I24 86.876(14) . 3_566 ?
I22 Bi6 I24 84.599(12) . 3_566 ?
I21 Bi7 I22 86.660(13) . 3_566 ?
I21 Bi7 I22 88.371(14) . . ?
I22 Bi7 I22 83.673(13) . 3_566 ?
I23 Bi7 I21 92.213(16) . . ?
I23 Bi7 I22 177.354(17) . 3_566 ?
I23 Bi7 I22 93.907(15) . . ?
I23 Bi7 I24 94.419(16) . . ?
I23 Bi7 I25 94.436(17) . . ?
I24 Bi7 I21 172.017(16) . . ?
I24 Bi7 I22 86.526(13) . 3_566 ?
I24 Bi7 I22 86.748(14) . . ?
I25 Bi7 I21 91.746(14) . . ?
I25 Bi7 I22 171.646(15) . . ?
I25 Bi7 I22 87.994(14) . 3_566 ?
I25 Bi7 I24 92.168(14) . . ?
I25 Bi8 I18 80.268(12) . 3_566 ?
I26 Bi8 I18 171.411(17) . 3_566 ?
I26 Bi8 I25 94.540(15) . . ?
I26 Bi8 I28 94.879(16) . . ?
I27 Bi8 I18 90.476(15) . 3_566 ?
I27 Bi8 I25 87.205(15) . . ?
I27 Bi8 I26 96.132(18) . . ?
I27 Bi8 I28 95.057(17) . . ?
I28 Bi8 I18 89.981(14) . 3_566 ?
I28 Bi8 I25 170.020(16) . . ?
Bi1 I4 Bi4 88.385(13) . 3_656 ?
Bi2 I4 Bi1 91.028(13) . . ?
Bi2 I4 Bi4 97.492(13) . 3_656 ?
Bi2 I5 Bi1 93.904(14) . . ?
Bi2 I7 Bi3 92.381(13) . 3_656 ?
Bi2 I7 Bi3 88.406(13) . . ?
Bi3 I7 Bi3 95.320(13) . 3_656 ?
Bi3 I8 Bi2 93.352(14) . . ?
Bi2 I10 Bi4 92.256(12) 3_656 . ?
Bi3 I10 Bi2 95.340(14) . 3_656 ?
Bi3 I10 Bi4 91.875(13) . . ?
Bi3 I11 Bi4 94.639(13) . . ?
Bi4 I13 Bi1 96.629(15) . 3_656 ?
Bi6 I18 Bi5 93.170(13) . . ?
Bi6 I18 Bi8 100.647(14) . 3_566 ?
Bi8 I18 Bi5 91.447(12) 3_566 . ?
Bi7 I21 Bi6 93.928(14) . . ?
Bi6 I22 Bi7 92.793(12) . 3_566 ?
Bi7 I22 Bi6 90.424(13) . . ?
Bi7 I22 Bi7 96.327(13) . 3_566 ?
Bi7 I24 Bi6 95.863(13) . 3_566 ?
Bi7 I25 Bi8 95.801(14) . . ?
C4 N1 HN1 120(5) . . ?
C5 N1 HN1 117(5) . . ?
C5 N1 C4 122.8(8) . . ?
C7 N2 C1 109.1(7) . . ?
C10 N4 HN4 126(6) . . ?
C10 N4 C11 123.0(7) . . ?
C11 N4 HN4 111(6) . . ?
N2 C1 C2 120.5(7) . . ?
N2 C1 S1B 109.2(8) . . ?
C2 C1 S1B 129.9(9) . . ?
N3A C1 N2 119.2(9) . . ?
N3A C1 C2 120.2(8) . . ?
C3 C2 C1 121.0(7) . . ?
C6 C2 C1 119.7(7) . . ?
C6 C2 C3 119.3(8) . . ?
C2 C3 H3 120.3 . . ?
C4 C3 C2 119.4(8) . . ?
C4 C3 H3 120.3 . . ?
N1 C4 C3 119.0(8) . . ?
N1 C4 H4A 120.5 . . ?
C3 C4 H4A 120.5 . . ?
N1 C5 H5 120.0 . . ?
N1 C5 C6 120.0(8) . . ?
C6 C5 H5 120.0 . . ?
C2 C6 H6 120.3 . . ?
C5 C6 C2 119.4(8) . . ?
C5 C6 H6 120.3 . . ?
N2 C7 C8 123.6(7) . . ?
N2 C7 S1A 111.4(6) . . ?
N2 C7 N3B 121(3) . . ?
C8 C7 S1A 125.0(6) . . ?
N3B C7 C8 115(3) . . ?
C9 C8 C7 120.3(7) . . ?
C9 C8 C12 119.8(7) . . ?
C12 C8 C7 119.8(7) . . ?
C8 C9 H9 120.3 . . ?
C10 C9 C8 119.5(8) . . ?
C10 C9 H9 120.3 . . ?
N4 C10 C9 119.8(8) . . ?
N4 C10 H10 120.1 . . ?
C9 C10 H10 120.1 . . ?
N4 C11 H11 120.2 . . ?
N4 C11 C12 119.7(8) . . ?
C12 C11 H11 120.2 . . ?
C8 C12 H12 120.9 . . ?
C11 C12 C8 118.2(8) . . ?
C11 C12 H12 120.9 . . ?
N3A S1A C7 92.9(6) . . ?
C1 N3A S1A 107.4(9) . . ?
N3B S1B C1 94.0(16) . . ?
C7 N3B S1B 106(4) . . ?
C16 N5 HN5 118.4 . . ?
C17 N5 HN5 118.4 . . ?
C17 N5 C16 123.2(8) . . ?
C19 N6 C13 107.4(7) . . ?
C22 N8 HN8 120(6) . . ?
C22 N8 C23 123.2(8) . . ?
C23 N8 HN8 117(6) . . ?
N6 C13 C14 119.7(7) . . ?
N6 C13 S2A 110.7(7) . . ?
C14 C13 S2A 129.5(8) . . ?
N7B C13 N6 119.0(11) . . ?
N7B C13 C14 121.2(12) . . ?
C15 C14 C13 120.3(8) . . ?
C15 C14 C18 120.2(8) . . ?
C18 C14 C13 119.5(7) . . ?
C14 C15 H15 120.3 . . ?
C16 C15 C14 119.4(9) . . ?
C16 C15 H15 120.3 . . ?
N5 C16 C15 119.4(9) . . ?
N5 C16 H16 120.3 . . ?
C15 C16 H16 120.3 . . ?
N5 C17 H17 120.0 . . ?
N5 C17 C18 120.0(8) . . ?
C18 C17 H17 120.0 . . ?
C14 C18 H18 121.1 . . ?
C17 C18 C14 117.8(8) . . ?
C17 C18 H18 121.1 . . ?
N6 C19 C20 120.5(7) . . ?
N6 C19 S2B 112.9(6) . . ?
C20 C19 S2B 126.5(6) . . ?
N7A C19 N6 120.1(16) . . ?
N7A C19 C20 119.2(16) . . ?
C21 C20 C19 120.0(7) . . ?
C24 C20 C19 121.8(7) . . ?
C24 C20 C21 118.2(7) . . ?
C20 C21 H21 120.4 . . ?
C22 C21 C20 119.2(8) . . ?
C22 C21 H21 120.4 . . ?
N8 C22 C21 120.1(8) . . ?
N8 C22 H22 120.0 . . ?
C21 C22 H22 120.0 . . ?
N8 C23 H23 121.0 . . ?
N8 C23 C24 118.0(8) . . ?
C24 C23 H23 121.0 . . ?
C20 C24 H24 119.3 . . ?
C23 C24 C20 121.3(8) . . ?
C23 C24 H24 119.3 . . ?
N7A S2A C13 93.2(13) . . ?
C19 N7A S2A 108(2) . . ?
C13 N7B S2B 108.9(16) . . ?
N7B S2B C19 91.7(8) . . ?
N9 C25 C26 178.6(10) . . ?
C25 C26 H26A 109.5 . . ?
C25 C26 H26B 109.5 . . ?
C25 C26 H26C 109.5 . . ?
H26A C26 H26B 109.5 . . ?
H26A C26 H26C 109.5 . . ?
H26B C26 H26C 109.5 . . ?
N10 C29 C30 176.6(10) . . ?
C29 C30 H30A 109.5 . . ?
C29 C30 H30B 109.5 . . ?
C29 C30 H30C 109.5 . . ?
H30A C30 H30B 109.5 . . ?
H30A C30 H30C 109.5 . . ?
H30B C30 H30C 109.5 . . ?
N11 C27 C28 179.0(11) . . ?
C27 C28 H28A 109.5 . . ?
C27 C28 H28B 109.5 . . ?
C27 C28 H28C 109.5 . . ?
H28A C28 H28B 109.5 . . ?
H28A C28 H28C 109.5 . . ?
H28B C28 H28C 109.5 . . ?
N12 C31 C32 179.2(9) . . ?
C31 C32 H32A 109.5 . . ?
C31 C32 H32B 109.5 . . ?
C31 C32 H32C 109.5 . . ?
H32A C32 H32B 109.5 . . ?
H32A C32 H32C 109.5 . . ?
H32B C32 H32C 109.5 . . ?

loop_
_geom_bond_atom_site_label_1
_geom_bond_atom_site_label_2
_geom_bond_distance
_geom_bond_site_symmetry_2
_geom_bond_publ_flag
Bi1 I1 2.8874(5) . ?
Bi1 I2 2.8829(6) . ?
Bi1 I3 2.8772(6) . ?
Bi1 I4 3.3795(5) . ?
Bi1 I5 3.3355(6) . ?
Bi1 I13 3.4161(5) 3_656 ?
Bi2 I4 3.0823(5) . ?
Bi2 I5 2.9700(6) . ?
Bi2 I6 2.8594(6) . ?
Bi2 I7 3.2147(5) . ?
Bi2 I8 3.1068(5) . ?
Bi2 I10 3.3917(5) 3_656 ?
Bi3 I7 3.2656(5) . ?
Bi3 I7 3.4226(5) 3_656 ?
Bi3 I8 3.1039(5) . ?
Bi3 I9 2.8440(6) . ?
Bi3 I10 3.0839(5) . ?
Bi3 I11 2.9673(5) . ?
Bi4 I4 3.4243(5) 3_656 ?
Bi4 I10 3.4010(5) . ?
Bi4 I11 3.3678(6) . ?
Bi4 I12 2.8750(5) . ?
Bi4 I13 2.9191(5) . ?
Bi4 I14 2.8686(6) . ?
Bi5 I15 2.8721(6) . ?
Bi5 I16 2.8722(5) . ?
Bi5 I17 2.8500(6) . ?
Bi5 I18 3.4061(5) . ?
Bi6 I18 3.0045(5) . ?
Bi6 I19 2.9534(5) . ?
Bi6 I20 2.8565(5) . ?
Bi6 I21 3.1880(6) . ?
Bi6 I22 3.2425(5) . ?
Bi6 I24 3.4029(5) 3_566 ?
Bi7 I21 3.0972(5) . ?
Bi7 I22 3.4232(5) 3_566 ?
Bi7 I22 3.2311(6) . ?
Bi7 I23 2.8526(5) . ?
Bi7 I24 3.0954(5) . ?
Bi7 I25 2.9719(6) . ?
Bi8 I18 3.4041(5) 3_566 ?
Bi8 I25 3.3298(5) . ?
Bi8 I26 2.8611(5) . ?
Bi8 I27 2.8512(6) . ?
Bi8 I28 2.9478(5) . ?
N1 HN1 0.86(2) . ?
N1 C4 1.351(10) . ?
N1 C5 1.347(9) . ?
N2 C1 1.359(10) . ?
N2 C7 1.309(10) . ?
N4 HN4 0.86(2) . ?
N4 C10 1.328(10) . ?
N4 C11 1.352(11) . ?
C1 C2 1.464(11) . ?
C1 N3A 1.326(14) . ?
C1 S1B 1.694(19) . ?
C2 C3 1.407(10) . ?
C2 C6 1.386(12) . ?
C3 H3 0.9500 . ?
C3 C4 1.374(11) . ?
C4 H4A 0.9500 . ?
C5 H5 0.9500 . ?
C5 C6 1.366(12) . ?
C6 H6 0.9500 . ?
C7 C8 1.475(10) . ?
C7 S1A 1.717(8) . ?
C7 N3B 1.32(2) . ?
C8 C9 1.391(11) . ?
C8 C12 1.399(11) . ?
C9 H9 0.9500 . ?
C9 C10 1.360(11) . ?
C10 H10 0.9500 . ?
C11 H11 0.9500 . ?
C11 C12 1.373(11) . ?
C12 H12 0.9500 . ?
S1A N3A 1.643(11) . ?
S1B N3B 1.64(6) . ?
N5 HN5 0.8800 . ?
N5 C16 1.338(12) . ?
N5 C17 1.337(11) . ?
N6 C13 1.369(11) . ?
N6 C19 1.329(10) . ?
N8 HN8 0.86(2) . ?
N8 C22 1.334(11) . ?
N8 C23 1.339(12) . ?
C13 C14 1.474(11) . ?
C13 S2A 1.672(11) . ?
C13 N7B 1.316(18) . ?
C14 C15 1.386(12) . ?
C14 C18 1.401(12) . ?
C15 H15 0.9500 . ?
C15 C16 1.369(12) . ?
C16 H16 0.9500 . ?
C17 H17 0.9500 . ?
C17 C18 1.383(11) . ?
C18 H18 0.9500 . ?
C19 C20 1.466(11) . ?
C19 N7A 1.30(2) . ?
C19 S2B 1.708(8) . ?
C20 C21 1.397(11) . ?
C20 C24 1.378(11) . ?
C21 H21 0.9500 . ?
C21 C22 1.367(11) . ?
C22 H22 0.9500 . ?
C23 H23 0.9500 . ?
C23 C24 1.371(12) . ?
C24 H24 0.9500 . ?
S2A N7A 1.62(3) . ?
N7B S2B 1.647(19) . ?
N9 C25 1.119(10) . ?
C25 C26 1.455(11) . ?
C26 H26A 0.9800 . ?
C26 H26B 0.9800 . ?
C26 H26C 0.9800 . ?
N10 C29 1.138(10) . ?
C29 C30 1.471(12) . ?
C30 H30A 0.9800 . ?
C30 H30B 0.9800 . ?
C30 H30C 0.9800 . ?
N11 C27 1.127(10) . ?
C27 C28 1.465(10) . ?
C28 H28A 0.9800 . ?
C28 H28B 0.9800 . ?
C28 H28C 0.9800 . ?
N12 C31 1.130(10) . ?
C31 C32 1.439(11) . ?
C32 H32A 0.9800 . ?
C32 H32B 0.9800 . ?
C32 H32C 0.9800 . ?

loop_
_geom_torsion_atom_site_label_1
_geom_torsion_atom_site_label_2
_geom_torsion_atom_site_label_3
_geom_torsion_atom_site_label_4
_geom_torsion
_geom_torsion_site_symmetry_1
_geom_torsion_site_symmetry_2
_geom_torsion_site_symmetry_3
_geom_torsion_site_symmetry_4
_geom_torsion_publ_flag
N1 C5 C6 C2 -2.3(11) . . . . ?
N2 C1 C2 C3 175.3(7) . . . . ?
N2 C1 C2 C6 -6.4(11) . . . . ?
N2 C1 N3A S1A 0.9(11) . . . . ?
N2 C1 S1B N3B -6(2) . . . . ?
N2 C7 C8 C9 5.6(11) . . . . ?
N2 C7 C8 C12 -173.7(7) . . . . ?
N2 C7 S1A N3A 1.0(7) . . . . ?
N2 C7 N3B S1B 5(5) . . . . ?
N4 C11 C12 C8 0.3(11) . . . . ?
C1 N2 C7 C8 179.1(6) . . . . ?
C1 N2 C7 S1A -0.6(7) . . . . ?
C1 N2 C7 N3B -9(3) . . . . ?
C1 C2 C3 C4 179.5(7) . . . . ?
C1 C2 C6 C5 -177.4(7) . . . . ?
C1 S1B N3B C7 1(4) . . . . ?
C2 C1 N3A S1A 178.9(6) . . . . ?
C2 C1 S1B N3B -178(2) . . . . ?
C2 C3 C4 N1 -1.9(12) . . . . ?
C3 C2 C6 C5 0.9(11) . . . . ?
C4 N1 C5 C6 1.6(12) . . . . ?
C5 N1 C4 C3 0.6(12) . . . . ?
C6 C2 C3 C4 1.2(11) . . . . ?
C7 N2 C1 C2 -178.2(6) . . . . ?
C7 N2 C1 N3A -0.2(11) . . . . ?
C7 N2 C1 S1B 8.8(9) . . . . ?
C7 C8 C9 C10 -177.4(7) . . . . ?
C7 C8 C12 C11 177.3(7) . . . . ?
C7 S1A N3A C1 -1.0(8) . . . . ?
C8 C7 S1A N3A -178.7(7) . . . . ?
C8 C7 N3B S1B 177.1(18) . . . . ?
C8 C9 C10 N4 -0.2(12) . . . . ?
C9 C8 C12 C11 -2.0(11) . . . . ?
C10 N4 C11 C12 1.5(12) . . . . ?
C11 N4 C10 C9 -1.5(12) . . . . ?
C12 C8 C9 C10 2.0(12) . . . . ?
S1A C7 C8 C9 -174.8(6) . . . . ?
S1A C7 C8 C12 5.9(10) . . . . ?
N3A C1 C2 C3 -2.7(12) . . . . ?
N3A C1 C2 C6 175.6(8) . . . . ?
S1B C1 C2 C3 -13.3(13) . . . . ?
S1B C1 C2 C6 165.0(9) . . . . ?
N3B C7 C8 C9 -167(3) . . . . ?
N3B C7 C8 C12 14(3) . . . . ?
N5 C17 C18 C14 0.0(12) . . . . ?
N6 C13 C14 C15 2.9(11) . . . . ?
N6 C13 C14 C18 -174.5(7) . . . . ?
N6 C13 S2A N7A -1.1(15) . . . . ?
N6 C13 N7B S2B 1.8(19) . . . . ?
N6 C19 C20 C21 5.8(10) . . . . ?
N6 C19 C20 C24 -173.7(7) . . . . ?
N6 C19 N7A S2A -3(3) . . . . ?
N6 C19 S2B N7B 0.8(10) . . . . ?
N8 C23 C24 C20 1.1(12) . . . . ?
C13 N6 C19 C20 178.0(6) . . . . ?
C13 N6 C19 N7A 2.4(19) . . . . ?
C13 N6 C19 S2B 0.0(8) . . . . ?
C13 C14 C15 C16 -178.2(8) . . . . ?
C13 C14 C18 C17 178.1(7) . . . . ?
C13 S2A N7A C19 2(2) . . . . ?
C13 N7B S2B C19 -1.4(14) . . . . ?
C14 C13 S2A N7A 176.7(13) . . . . ?
C14 C13 N7B S2B 179.0(8) . . . . ?
C14 C15 C16 N5 0.2(13) . . . . ?
C15 C14 C18 C17 0.6(12) . . . . ?
C16 N5 C17 C18 -0.5(12) . . . . ?
C17 N5 C16 C15 0.4(13) . . . . ?
C18 C14 C15 C16 -0.7(13) . . . . ?
C19 N6 C13 C14 -178.4(6) . . . . ?
C19 N6 C13 S2A -0.4(9) . . . . ?
C19 N6 C13 N7B -1.2(14) . . . . ?
C19 C20 C21 C22 180.0(7) . . . . ?
C19 C20 C24 C23 178.6(7) . . . . ?
C20 C19 N7A S2A -178.9(11) . . . . ?
C20 C19 S2B N7B -177.0(10) . . . . ?
C20 C21 C22 N8 1.6(11) . . . . ?
C21 C20 C24 C23 -0.9(11) . . . . ?
C22 N8 C23 C24 0.1(12) . . . . ?
C23 N8 C22 C21 -1.4(12) . . . . ?
C24 C20 C21 C22 -0.5(11) . . . . ?
S2A C13 C14 C15 -174.7(9) . . . . ?
S2A C13 C14 C18 7.9(13) . . . . ?
N7A C19 C20 C21 -178.5(17) . . . . ?
N7A C19 C20 C24 1.9(19) . . . . ?
N7B C13 C14 C15 -174.2(13) . . . . ?
N7B C13 C14 C18 8.3(16) . . . . ?
S2B C19 C20 C21 -176.5(6) . . . . ?
S2B C19 C20 C24 4.0(10) . . . . ?
